data_2206057
loop_
_publ_author_name
'Vr\'abel, Viktor'
'Ko\<z\'i\<sek, Jozef'
'Marchal\'in, \<Stefan'
'Kadle\<c\'ikov\'a, Katar\'ina'

_publ_section_title
(10a<i>S</i>)-7-Methoxy-1,10a-dihydropyrrolo[1,2-<i>b</i>]isoquinoline-3,10(2<i>H</i>,5<i>H</i>)-dione
_journal_issue 6
_journal_name_full 'Acta Crystallographica Section E'
_journal_page_first o1749
_journal_page_last o1751
_journal_paper_doi 10.1107/S1600536805014996
_journal_volume 61
_journal_year 2005
_chemical_formula_iupac 'C13 H13 N O3'
_chemical_formula_moiety 'C13 H13 N O3'
_chemical_formula_sum 'C13 H13 N O3'
_chemical_formula_weight 231.24
_chemical_name_systematic
;
(10aS)-7-methoxy-1,10a-dihydropyrrolo[1,2-b]isoquinoline-3,10(2H,5H)-dione
;
_space_group_IT_number 4
_symmetry_cell_setting monoclinic
_symmetry_space_group_name_Hall 'P 2yb'
_symmetry_space_group_name_H-M 'P 1 21 1'
_atom_sites_solution_hydrogens geom
_atom_sites_solution_primary direct
_atom_sites_solution_secondary difmap
_audit_creation_method SHELXL-97
_cell_angle_alpha 90.00
_cell_angle_beta 99.670(10)
_cell_angle_gamma 90.00
_cell_formula_units_Z 2
_cell_length_a 7.4230(10)
_cell_length_b 7.0340(10)
_cell_length_c 10.9980(10)
_cell_measurement_reflns_used 864
_cell_measurement_temperature 296.1(2)
_cell_measurement_theta_max 29.90
_cell_measurement_theta_min 2.98
_cell_volume 566.08(12)
_computing_cell_refinement
;
CrysAlis CCD
;
_computing_data_collection
;
CrysAlis CCD (Oxford Diffraction, 2002)
;
_computing_data_reduction
;
CrysAlis RED (Oxford Diffraction, 2002)
;
_computing_molecular_graphics 'ORTEP-3 for Windows (Farrugia, 1997)'
_computing_publication_material SHELXL97
_computing_structure_refinement 'SHELXL97 (Sheldrick, 1997)'
_computing_structure_solution 'SHELXS97 (Sheldrick, 1997)'
_diffrn_measured_fraction_theta_full 0.984
_diffrn_measured_fraction_theta_max 0.984
_diffrn_measurement_device_type 'Oxford Diffraction Xcalibur CCD'
_diffrn_measurement_method 'Rotation method data acquisition using \w and \f'
_diffrn_radiation_monochromator graphite
_diffrn_radiation_source 'fine-focus sealed tube'
_diffrn_radiation_type MoK\a
_diffrn_radiation_wavelength 0.71069
_diffrn_reflns_av_R_equivalents 0.0249
_diffrn_reflns_av_sigmaI/netI 0.0297
_diffrn_reflns_limit_h_max 9
_diffrn_reflns_limit_h_min -9
_diffrn_reflns_limit_k_max 5
_diffrn_reflns_limit_k_min -9
_diffrn_reflns_limit_l_max 14
_diffrn_reflns_limit_l_min -13
_diffrn_reflns_number 3959
_diffrn_reflns_theta_full 27.48
_diffrn_reflns_theta_max 27.48
_diffrn_reflns_theta_min 2.78
_diffrn_standards_decay_% 0
_diffrn_standards_number 0
_exptl_absorpt_coefficient_mu 0.097
_exptl_absorpt_correction_type none
_exptl_crystal_colour colorless
_exptl_crystal_density_diffrn 1.357
_exptl_crystal_density_method 'not measured'
_exptl_crystal_description block
_exptl_crystal_F_000 244
_exptl_crystal_size_max 0.60
_exptl_crystal_size_mid 0.40
_exptl_crystal_size_min 0.30
_refine_diff_density_max 0.164
_refine_diff_density_min -0.172
_refine_ls_extinction_method none
_refine_ls_goodness_of_fit_ref 1.002
_refine_ls_hydrogen_treatment constr
_refine_ls_matrix_type full
_refine_ls_number_parameters 154
_refine_ls_number_reflns 1380
_refine_ls_number_restraints 1
_refine_ls_restrained_S_all 1.001
_refine_ls_R_factor_all 0.0767
_refine_ls_R_factor_gt 0.0433
_refine_ls_shift/su_max 0.000
_refine_ls_shift/su_mean 0.000
_refine_ls_structure_factor_coef Fsqd
_refine_ls_weighting_details 'calc w = 1/[\s^2^(Fo^2^)+(0.0589P)^2^] where P = (Fo^2^+2Fc^2^)/3'
_refine_ls_weighting_scheme calc
_refine_ls_wR_factor_gt 0.0987
_refine_ls_wR_factor_ref 0.1109
_reflns_number_gt 864
_reflns_number_total 1380
_reflns_threshold_expression I>2\s(I)
_cod_data_source_file sg6009.cif
_cod_data_source_block I
_cod_original_sg_symbol_H-M 'P 21'
_cod_database_code 2206057
_cod_database_fobs_code 2206057

loop_
_symmetry_equiv_pos_as_xyz
'x, y, z'
'-x, y+1/2, -z'

loop_
_atom_site_label
_atom_site_fract_x
_atom_site_fract_y
_atom_site_fract_z
_atom_site_U_iso_or_equiv
_atom_site_adp_type
_atom_site_calc_flag
_atom_site_refinement_flags
_atom_site_occupancy
_atom_site_type_symbol
C1 0.1774(4) 0.5473(6) 0.0832(3) 0.0772(10) Uani d . 1 C
H1A 0.1110 0.4599 0.0236 0.093 Uiso calc R 1 H
H1B 0.0900 0.6222 0.1192 0.093 Uiso calc R 1 H
C2 0.3005(5) 0.6756(6) 0.0219(3) 0.0807(10) Uani d . 1 C
H2A 0.2983 0.6378 -0.0632 0.097 Uiso calc R 1 H
H2B 0.2607 0.8068 0.0233 0.097 Uiso calc R 1 H
C3 0.4897(5) 0.6532(5) 0.0951(3) 0.0666(9) Uani d . 1 C
N4 0.4834(3) 0.5212(4) 0.1828(2) 0.0566(7) Uani d . 1 N
C5 0.6373(3) 0.4630(6) 0.2731(2) 0.0599(7) Uani d . 1 C
H5A 0.7385 0.5495 0.2709 0.072 Uiso calc R 1 H
H5B 0.6758 0.3368 0.2529 0.072 Uiso calc R 1 H
C6 0.7282(3) 0.4591(4) 0.5027(2) 0.0496(6) Uani d . 1 C
H6 0.8498 0.4587 0.4919 0.060 Uiso calc R 1 H
C7 0.6842(3) 0.4571(5) 0.6206(2) 0.0521(6) Uani d . 1 C
C8 0.5028(4) 0.4571(5) 0.6370(2) 0.0585(7) Uani d . 1 C
H8 0.4742 0.4567 0.7162 0.070 Uiso calc R 1 H
C9 0.3668(3) 0.4577(5) 0.5371(3) 0.0579(7) Uani d . 1 C
H9 0.2456 0.4574 0.5488 0.069 Uiso calc R 1 H
C10 0.2540(3) 0.4516(5) 0.3109(2) 0.0566(7) Uani d . 1 C
C11 0.5891(3) 0.4616(4) 0.4009(2) 0.0442(6) Uani d . 1 C
C12 0.4070(3) 0.4589(4) 0.4165(2) 0.0467(6) Uani d . 1 C
C13 0.3048(3) 0.4383(5) 0.1836(2) 0.0566(7) Uani d . 1 C
H13 0.3074 0.3042 0.1597 0.068 Uiso calc R 1 H
C14 0.9993(4) 0.4509(7) 0.7154(3) 0.0850(11) Uani d . 1 C
H14A 1.0725 0.4512 0.7961 0.128 Uiso calc R 1 H
H14B 1.0280 0.5609 0.6705 0.128 Uiso calc R 1 H
H14C 1.0245 0.3380 0.6721 0.128 Uiso calc R 1 H
O15 0.6272(4) 0.7407(4) 0.0806(2) 0.0934(9) Uani d . 1 O
O16 0.8097(3) 0.4548(4) 0.72636(16) 0.0760(6) Uani d . 1 O
O17 0.0945(2) 0.4473(4) 0.3246(2) 0.0870(7) Uani d . 1 O

loop_
_atom_site_aniso_label
_atom_site_aniso_U_11
_atom_site_aniso_U_22
_atom_site_aniso_U_33
_atom_site_aniso_U_12
_atom_site_aniso_U_13
_atom_site_aniso_U_23
C1 0.0590(18) 0.108(3) 0.0630(19) 0.005(2) 0.0056(15) -0.007(2)
C2 0.083(2) 0.085(2) 0.067(2) 0.001(2) -0.0077(19) 0.001(2)
C3 0.071(2) 0.081(2) 0.0474(17) -0.008(2) 0.0093(15) -0.0047(18)
N4 0.0463(12) 0.0768(18) 0.0470(12) -0.0035(12) 0.0085(10) 0.0064(13)
C5 0.0456(14) 0.083(2) 0.0531(14) -0.0005(18) 0.0133(11) 0.0045(18)
C6 0.0468(13) 0.0509(15) 0.0534(14) -0.0006(16) 0.0148(11) 0.0041(17)
C7 0.0620(15) 0.0495(15) 0.0469(14) 0.0024(17) 0.0151(12) 0.0033(16)
C8 0.0706(17) 0.0584(16) 0.0530(15) 0.0066(19) 0.0287(14) 0.0050(17)
C9 0.0534(14) 0.0588(16) 0.0678(17) 0.0043(18) 0.0285(13) 0.0085(18)
C10 0.0474(14) 0.0575(16) 0.0669(18) 0.0010(17) 0.0151(12) 0.0073(18)
C11 0.0455(13) 0.0409(14) 0.0493(13) 0.0010(15) 0.0169(11) 0.0041(16)
C12 0.0474(13) 0.0412(14) 0.0543(14) -0.0008(15) 0.0167(11) 0.0039(16)
C13 0.0457(14) 0.0636(18) 0.0609(16) -0.0047(16) 0.0098(12) -0.0047(17)
C14 0.0652(18) 0.128(3) 0.0596(18) 0.002(3) 0.0029(14) 0.003(2)
O15 0.0895(17) 0.119(2) 0.0703(14) -0.0320(17) 0.0107(12) 0.0209(14)
O16 0.0701(12) 0.1108(17) 0.0478(10) 0.0047(16) 0.0119(9) 0.0022(14)
O17 0.0448(10) 0.130(2) 0.0899(14) -0.0028(15) 0.0211(10) 0.0148(17)

loop_
_atom_type_symbol
_atom_type_description
_atom_type_scat_dispersion_real
_atom_type_scat_dispersion_imag
_atom_type_scat_source
C C 0.0033 0.0016 'International Tables Vol C Tables 4.2.6.8 and 6.1.1.4'
H H 0.0000 0.0000 'International Tables Vol C Tables 4.2.6.8 and 6.1.1.4'
O O 0.0106 0.0060 'International Tables Vol C Tables 4.2.6.8 and 6.1.1.4'
N N 0.0061 0.0033 'International Tables Vol C Tables 4.2.6.8 and 6.1.1.4'

loop_
_geom_angle_atom_site_label_1
_geom_angle_atom_site_label_2
_geom_angle_atom_site_label_3
_geom_angle
_geom_angle_publ_flag
C2 C1 C13 105.8(2) yes
C2 C1 H1A 110.6 ?
C13 C1 H1A 110.6 ?
C2 C1 H1B 110.6 ?
C13 C1 H1B 110.6 ?
H1A C1 H1B 108.7 ?
C3 C2 C1 106.1(3) ?
C3 C2 H2A 110.5 ?
C1 C2 H2A 110.5 ?
C3 C2 H2B 110.5 ?
C1 C2 H2B 110.5 ?
H2A C2 H2B 108.7 ?
O15 C3 N4 124.7(3) yes
O15 C3 C2 126.9(3) yes
N4 C3 C2 108.3(3) ?
C3 N4 C5 124.8(2) yes
C3 N4 C13 115.1(2) yes
C5 N4 C13 120.1(2) yes
N4 C5 C11 111.1(2) ?
N4 C5 H5A 109.4 ?
C11 C5 H5A 109.4 ?
N4 C5 H5B 109.4 ?
C11 C5 H5B 109.4 ?
H5A C5 H5B 108.0 ?
C11 C6 C7 119.5(2) ?
C11 C6 H6 120.2 ?
C7 C6 H6 120.2 ?
O16 C7 C8 115.4(2) ?
O16 C7 C6 124.2(2) ?
C8 C7 C6 120.4(2) ?
C9 C8 C7 119.9(2) ?
C9 C8 H8 120.0 ?
C7 C8 H8 120.0 ?
C8 C9 C12 121.0(2) ?
C8 C9 H9 119.5 ?
C12 C9 H9 119.5 ?
O17 C10 C12 122.4(2) yes
O17 C10 C13 120.7(2) yes
C12 C10 C13 116.8(2) ?
C6 C11 C12 120.4(2) ?
C6 C11 C5 119.4(2) ?
C12 C11 C5 120.1(2) ?
C11 C12 C9 118.7(2) ?
C11 C12 C10 122.4(2) ?
C9 C12 C10 118.9(2) ?
N4 C13 C10 110.5(2) ?
N4 C13 C1 104.4(3) ?
C10 C13 C1 114.6(2) ?
N4 C13 H13 109.0 ?
C10 C13 H13 109.0 ?
C1 C13 H13 109.0 ?
O16 C14 H14A 109.5 ?
O16 C14 H14B 109.5 ?
H14A C14 H14B 109.5 ?
O16 C14 H14C 109.5 ?
H14A C14 H14C 109.5 ?
H14B C14 H14C 109.5 ?
C7 O16 C14 117.9(2) yes

loop_
_geom_bond_atom_site_label_1
_geom_bond_atom_site_label_2
_geom_bond_distance
_geom_bond_publ_flag
C1 C2 1.520(5) ?
C1 C13 1.533(4) ?
C1 H1A 0.9700 ?
C1 H1B 0.9700 ?
C2 C3 1.505(5) ?
C2 H2A 0.9700 ?
C2 H2B 0.9700 ?
C3 O15 1.225(4) yes
C3 N4 1.345(4) yes
N4 C5 1.441(3) yes
N4 C13 1.450(3) yes
C5 C11 1.508(3) ?
C5 H5A 0.9700 ?
C5 H5B 0.9700 ?
C6 C11 1.389(3) ?
C6 C7 1.390(4) ?
C6 H6 0.9300 ?
C7 O16 1.363(3) yes
C7 C8 1.389(3) ?
C8 C9 1.361(4) ?
C8 H8 0.9300 ?
C9 C12 1.408(3) ?
C9 H9 0.9300 ?
C10 O17 1.219(3) yes
C10 C12 1.482(3) ?
C10 C13 1.513(4) ?
C11 C12 1.391(3) yes
C13 H13 0.9800 ?
C14 O16 1.433(3) yes
C14 H14A 0.9600 ?
C14 H14B 0.9600 ?
C14 H14C 0.9600 ?

loop_
_geom_torsion_atom_site_label_1
_geom_torsion_atom_site_label_2
_geom_torsion_atom_site_label_3
_geom_torsion_atom_site_label_4
_geom_torsion
_geom_torsion_publ_flag
C13 C1 C2 C3 -5.6(4) ?
C1 C2 C3 O15 -175.4(3) yes
C1 C2 C3 N4 3.5(4) ?
O15 C3 N4 C5 0.1(5) ?
C2 C3 N4 C5 -178.8(3) ?
O15 C3 N4 C13 179.1(3) ?
C2 C3 N4 C13 0.2(4) ?
C3 N4 C5 C11 131.8(3) ?
C13 N4 C5 C11 -47.2(4) ?
C11 C6 C7 O16 -179.9(3) ?
C11 C6 C7 C8 0.2(5) ?
O16 C7 C8 C9 -179.5(3) ?
C6 C7 C8 C9 0.5(5) ?
C7 C8 C9 C12 -0.2(6) ?
C7 C6 C11 C12 -1.1(5) ?
C7 C6 C11 C5 -179.8(3) yes
N4 C5 C11 C6 -163.0(3) ?
N4 C5 C11 C12 18.3(4) ?
C6 C11 C12 C9 1.4(5) ?
C5 C11 C12 C9 -180.0(3) ?
C6 C11 C12 C10 -176.8(3) ?
C5 C11 C12 C10 1.8(5) ?
C8 C9 C12 C11 -0.7(5) ?
C8 C9 C12 C10 177.5(3) ?
O17 C10 C12 C11 179.3(3) ?
C13 C10 C12 C11 2.6(5) ?
O17 C10 C12 C9 1.1(6) yes
C13 C10 C12 C9 -175.6(3) ?
C3 N4 C13 C10 -127.5(3) ?
C5 N4 C13 C10 51.5(4) ?
C3 N4 C13 C1 -3.8(3) ?
C5 N4 C13 C1 175.3(2) ?
O17 C10 C13 N4 156.8(3) yes
C12 C10 C13 N4 -26.5(4) yes
O17 C10 C13 C1 39.2(5) ?
C12 C10 C13 C1 -144.2(3) ?
C2 C1 C13 N4 5.6(3) ?
C2 C1 C13 C10 126.6(3) ?
C8 C7 O16 C14 178.8(3) yes
C6 C7 O16 C14 -1.1(5) ?

loop_
_cod_related_entry_id
_cod_related_entry_database
_cod_related_entry_code
1 ChemSpider 21180650
